data_2215737
loop_
_publ_author_name
'Yang, Shu-Ping'
'Han, Li-Jun'
'Wang, Da-Qi'
'Xia, Hai-Tao'

_publ_section_title
;
 4-Bromo-<i>N</i>-(3,4-methylenedioxybenzyl)aniline
;
_journal_coeditor_code AT2430
_journal_issue 11
_journal_name_full 'Acta Crystallographica Section E'
_journal_page_first o4404
_journal_page_last o4404
_journal_paper_doi 10.1107/S1600536807051744
_journal_volume 63
_journal_year 2007
_chemical_formula_iupac 'C14 H12 Br N O2'
_chemical_formula_moiety 'C14 H12 Br N O2'
_chemical_formula_sum 'C14 H12 Br N O2'
_chemical_formula_weight 306.16
_chemical_melting_point 370
_chemical_name_systematic
;
4-Bromo-N-(3,4-methylenedioxybenzyl)aniline
;
_space_group_IT_number 29
_symmetry_cell_setting orthorhombic
_symmetry_space_group_name_Hall 'P 2c -2ac'
_symmetry_space_group_name_H-M 'P c a 21'
_atom_sites_solution_hydrogens geom
_atom_sites_solution_primary direct
_atom_sites_solution_secondary difmap
_audit_creation_method SHELXL-97
_cell_angle_alpha 90.00
_cell_angle_beta 90.00
_cell_angle_gamma 90.00
_cell_formula_units_Z 4
_cell_length_a 14.6264(13)
_cell_length_b 14.2650(12)
_cell_length_c 5.9752(8)
_cell_measurement_reflns_used 1828
_cell_measurement_temperature 298(2)
_cell_measurement_theta_max 25.754
_cell_measurement_theta_min 2.785
_cell_volume 1246.7(2)
_computing_cell_refinement 'SAINT (Siemens, 1996)'
_computing_data_collection 'SMART (Siemens, 1996)'
_computing_data_reduction 'SAINT (Siemens, 1996)'
_computing_molecular_graphics 'SHELXTL (Sheldrick, 1997b)'
_computing_publication_material 'SHELXTL (Sheldrick, 1997b)'
_computing_structure_refinement 'SHELXL97 (Sheldrick, 1997a)'
_computing_structure_solution 'SHELXS97 (Sheldrick, 1997a)'
_diffrn_ambient_temperature 298(2)
_diffrn_measured_fraction_theta_full 0.999
_diffrn_measured_fraction_theta_max 0.999
_diffrn_measurement_device_type 'Siemens SMART 1000 CCD area-detector'
_diffrn_measurement_method '\f and \w'
_diffrn_radiation_monochromator graphite
_diffrn_radiation_source 'fine-focus sealed tube'
_diffrn_radiation_type MoK\a
_diffrn_radiation_wavelength 0.71073
_diffrn_reflns_av_R_equivalents 0.0502
_diffrn_reflns_av_sigmaI/netI 0.0676
_diffrn_reflns_limit_h_max 17
_diffrn_reflns_limit_h_min -11
_diffrn_reflns_limit_k_max 16
_diffrn_reflns_limit_k_min -15
_diffrn_reflns_limit_l_max 7
_diffrn_reflns_limit_l_min -7
_diffrn_reflns_number 4925
_diffrn_reflns_theta_full 25.01
_diffrn_reflns_theta_max 25.01
_diffrn_reflns_theta_min 1.99
_diffrn_standards_number 0
_exptl_absorpt_coefficient_mu 3.290
_exptl_absorpt_correction_T_max 0.3457
_exptl_absorpt_correction_T_min 0.2649
_exptl_absorpt_correction_type multi-scan
_exptl_absorpt_process_details '(SADABS; Sheldrick, 1996)'
_exptl_crystal_colour yellow
_exptl_crystal_density_diffrn 1.631
_exptl_crystal_density_method 'not measured'
_exptl_crystal_description block
_exptl_crystal_F_000 616
_exptl_crystal_size_max 0.55
_exptl_crystal_size_mid 0.48
_exptl_crystal_size_min 0.41
_refine_diff_density_max 0.347
_refine_diff_density_min -0.472
_refine_ls_abs_structure_details 'Flack (1983), 917 Freidel pairs'
_refine_ls_abs_structure_Flack -0.028(18)
_refine_ls_extinction_method none
_refine_ls_goodness_of_fit_ref 1.056
_refine_ls_hydrogen_treatment constr
_refine_ls_matrix_type full
_refine_ls_number_parameters 163
_refine_ls_number_reflns 2133
_refine_ls_number_restraints 1
_refine_ls_restrained_S_all 1.056
_refine_ls_R_factor_all 0.0648
_refine_ls_R_factor_gt 0.0447
_refine_ls_shift/su_max 0.001
_refine_ls_shift/su_mean 0.000
_refine_ls_structure_factor_coef Fsqd
_refine_ls_weighting_details 'calc w=1/[\s^2^(Fo^2^)+(0.0507P)^2^] where P=(Fo^2^+2Fc^2^)/3'
_refine_ls_weighting_scheme calc
_refine_ls_wR_factor_gt 0.0992
_refine_ls_wR_factor_ref 0.1062
_reflns_number_gt 1641
_reflns_number_total 2133
_reflns_threshold_expression I>2\s(I)
_cod_data_source_file at2430.cif
_cod_data_source_block I
_cod_database_code 2215737
_cod_database_fobs_code 2215737

loop_
_symmetry_equiv_pos_as_xyz
'x, y, z'
'-x, -y, z+1/2'
'x+1/2, -y, z'
'-x+1/2, y, z+1/2'

loop_
_atom_site_type_symbol
_atom_site_label
_atom_site_fract_x
_atom_site_fract_y
_atom_site_fract_z
_atom_site_U_iso_or_equiv
_atom_site_adp_type
_atom_site_calc_flag
_atom_site_refinement_flags
_atom_site_occupancy
N N1 0.6106(3) 0.7514(4) 0.8425(10) 0.0380(12) Uani d . 1
H H1 0.5825 0.7105 0.9227 0.046 Uiso calc R 1
O O1 0.6680(3) 0.3832(3) 0.8088(8) 0.0518(12) Uani d . 1
O O2 0.6013(3) 0.3398(3) 0.4741(9) 0.0499(12) Uani d . 1
Br Br1 0.62189(4) 1.15367(4) 1.17625(16) 0.0473(2) Uani d . 1
C C1 0.6536(4) 0.7235(4) 0.6345(13) 0.0416(17) Uani d . 1
H H1a 0.7190 0.7340 0.6446 0.050 Uiso calc R 1
H H1b 0.6301 0.7617 0.5132 0.050 Uiso calc R 1
C C2 0.6358(4) 0.6212(4) 0.5839(10) 0.0328(14) Uani d . 1
C C3 0.6636(3) 0.5539(4) 0.7388(9) 0.0334(15) Uani d . 1
H H3 0.6907 0.5704 0.8741 0.040 Uiso calc R 1
C C4 0.6491(3) 0.4622(4) 0.6815(15) 0.0334(11) Uani d . 1
C C5 0.6106(4) 0.4358(4) 0.4820(11) 0.0328(14) Uani d . 1
C C6 0.5841(4) 0.5002(4) 0.3254(11) 0.0365(15) Uani d . 1
H H6 0.5588 0.4826 0.1889 0.044 Uiso calc R 1
C C7 0.5974(4) 0.5944(4) 0.3832(10) 0.0361(14) Uani d . 1
H H7 0.5797 0.6406 0.2823 0.043 Uiso calc R 1
C C8 0.6530(4) 0.3075(4) 0.6599(17) 0.0570(18) Uani d . 1
H H8a 0.6201 0.2578 0.7360 0.068 Uiso calc R 1
H H8b 0.7111 0.2826 0.6090 0.068 Uiso calc R 1
C C9 0.6144(3) 0.8443(4) 0.9130(11) 0.0318(13) Uani d . 1
C C14 0.5678(4) 0.8713(4) 1.1078(9) 0.0368(16) Uani d . 1
H H14 0.5339 0.8269 1.1860 0.044 Uiso calc R 1
C C13 0.5708(3) 0.9618(3) 1.1860(13) 0.0348(12) Uani d . 1
H H13 0.5391 0.9786 1.3147 0.042 Uiso calc R 1
C C12 0.6215(4) 1.0273(4) 1.0709(10) 0.0335(14) Uani d . 1
C C11 0.6678(4) 1.0037(4) 0.8828(11) 0.0363(15) Uani d . 1
H H11 0.7012 1.0492 0.8069 0.044 Uiso calc R 1
C C10 0.6662(4) 0.9125(4) 0.8017(11) 0.0375(14) Uani d . 1
H H10 0.6992 0.8967 0.6742 0.045 Uiso calc R 1

loop_
_atom_site_aniso_label
_atom_site_aniso_U_11
_atom_site_aniso_U_22
_atom_site_aniso_U_33
_atom_site_aniso_U_12
_atom_site_aniso_U_13
_atom_site_aniso_U_23
N1 0.054(3) 0.016(2) 0.045(3) -0.007(2) 0.007(2) 0.000(2)
O1 0.075(3) 0.028(2) 0.052(3) 0.004(2) -0.019(2) 0.005(2)
O2 0.067(3) 0.025(3) 0.058(3) -0.001(2) -0.009(2) -0.007(2)
Br1 0.0532(3) 0.0253(3) 0.0635(4) -0.0009(3) 0.0084(5) -0.0109(4)
C1 0.060(3) 0.026(3) 0.039(5) -0.008(3) 0.010(3) -0.002(3)
C2 0.037(3) 0.026(3) 0.036(4) 0.003(3) 0.006(2) -0.001(3)
C3 0.037(3) 0.035(4) 0.028(4) -0.001(3) -0.004(2) -0.003(3)
C4 0.038(2) 0.029(3) 0.034(3) 0.000(2) -0.004(4) 0.004(4)
C5 0.039(3) 0.022(3) 0.038(4) 0.001(3) 0.002(3) -0.004(3)
C6 0.044(3) 0.036(4) 0.030(4) -0.001(3) -0.009(3) -0.005(3)
C7 0.048(3) 0.028(3) 0.033(4) 0.004(3) -0.005(3) 0.007(3)
C8 0.078(4) 0.028(3) 0.065(5) 0.005(3) -0.016(5) 0.002(5)
C9 0.030(3) 0.025(3) 0.040(4) 0.002(3) -0.002(2) 0.001(3)
C14 0.037(3) 0.033(3) 0.040(4) -0.005(3) 0.010(2) 0.004(3)
C13 0.037(2) 0.032(3) 0.035(3) 0.001(2) 0.002(4) -0.011(4)
C12 0.030(3) 0.024(3) 0.047(4) 0.000(3) -0.002(3) -0.003(3)
C11 0.037(3) 0.022(3) 0.050(4) -0.005(2) 0.013(3) -0.001(3)
C10 0.041(3) 0.029(4) 0.042(4) 0.001(3) 0.009(3) -0.002(3)

loop_
_atom_type_symbol
_atom_type_description
_atom_type_scat_dispersion_real
_atom_type_scat_dispersion_imag
_atom_type_scat_source
C C 0.0033 0.0016 'International Tables Vol C Tables 4.2.6.8 and 6.1.1.4'
H H 0.0000 0.0000 'International Tables Vol C Tables 4.2.6.8 and 6.1.1.4'
N N 0.0061 0.0033 'International Tables Vol C Tables 4.2.6.8 and 6.1.1.4'
O O 0.0106 0.0060 'International Tables Vol C Tables 4.2.6.8 and 6.1.1.4'
Br Br -0.2901 2.4595 'International Tables Vol C Tables 4.2.6.8 and 6.1.1.4'

loop_
_geom_angle_atom_site_label_1
_geom_angle_atom_site_label_2
_geom_angle_atom_site_label_3
_geom_angle
C9 N1 C1 120.3(5)
C9 N1 H1 119.9
C1 N1 H1 119.9
C4 O1 C8 104.1(6)
C5 O2 C8 104.1(5)
N1 C1 C2 111.2(5)
N1 C1 H1a 109.4
C2 C1 H1a 109.4
N1 C1 H1b 109.4
C2 C1 H1b 109.4
H1a C1 H1b 108.0
C7 C2 C3 120.3(6)
C7 C2 C1 120.8(6)
C3 C2 C1 118.8(6)
C4 C3 C2 116.5(6)
C4 C3 H3 121.7
C2 C3 H3 121.7
C3 C4 C5 123.0(6)
C3 C4 O1 127.4(7)
C5 C4 O1 109.6(5)
C6 C5 C4 121.8(5)
C6 C5 O2 128.1(6)
C4 C5 O2 110.1(5)
C5 C6 C7 115.9(6)
C5 C6 H6 122.1
C7 C6 H6 122.1
C2 C7 C6 122.5(6)
C2 C7 H7 118.7
C6 C7 H7 118.7
O1 C8 O2 109.0(5)
O1 C8 H8a 109.9
O2 C8 H8a 109.9
O1 C8 H8b 109.9
O2 C8 H8b 109.9
H8a C8 H8b 108.3
N1 C9 C10 122.6(6)
N1 C9 C14 119.6(5)
C10 C9 C14 117.7(5)
C13 C14 C9 121.7(5)
C13 C14 H14 119.2
C9 C14 H14 119.2
C14 C13 C12 119.0(6)
C14 C13 H13 120.5
C12 C13 H13 120.5
C11 C12 C13 121.0(5)
C11 C12 Br1 120.4(4)
C13 C12 Br1 118.5(4)
C12 C11 C10 120.9(6)
C12 C11 H11 119.6
C10 C11 H11 119.6
C11 C10 C9 119.7(6)
C11 C10 H10 120.2
C9 C10 H10 120.2

loop_
_geom_bond_atom_site_label_1
_geom_bond_atom_site_label_2
_geom_bond_distance
_geom_bond_publ_flag
N1 C9 1.391(7) y
N1 C1 1.450(9) y
N1 H1 0.8600 ?
O1 C4 1.387(8) ?
O1 C8 1.417(9) ?
O2 C5 1.377(6) ?
O2 C8 1.420(10) ?
Br1 C12 1.910(6) ?
C1 C2 1.512(8) ?
C1 H1a 0.9700 ?
C1 H1b 0.9700 ?
C2 C7 1.379(8) ?
C2 C3 1.395(7) ?
C3 C4 1.368(7) ?
C3 H3 0.9300 ?
C4 C5 1.372(10) ?
C5 C6 1.368(8) ?
C6 C7 1.400(7) ?
C6 H6 0.9300 ?
C7 H7 0.9300 ?
C8 H8a 0.9700 ?
C8 H8b 0.9700 ?
C9 C10 1.401(8) ?
C9 C14 1.404(8) ?
C14 C13 1.373(7) ?
C14 H14 0.9300 ?
C13 C12 1.377(8) ?
C13 H13 0.9300 ?
C12 C11 1.355(8) ?
C11 C10 1.389(7) ?
C11 H11 0.9300 ?
C10 H10 0.9300 ?

loop_
_geom_hbond_atom_site_label_D
_geom_hbond_atom_site_label_H
_geom_hbond_atom_site_label_A
_geom_hbond_site_symmetry_A
_geom_hbond_distance_DH
_geom_hbond_distance_HA
_geom_hbond_distance_DA
_geom_hbond_angle_DHA
C8 H8a Br1 1_545 0.97 3.02 3.813(9) 139.8
C8 H8b Br1 4_644 0.97 3.08 3.958(6) 150.6
C11 H11 Br1 4_654 0.93 3.09 3.944(6) 154.2
C6 H6 Cg1 2_664 0.93 2.83 3.53(2) 132.8
C13 H13 Cg2 2_675 0.93 2.81 3.62(2) 146.6

loop_
_geom_torsion_atom_site_label_1
_geom_torsion_atom_site_label_2
_geom_torsion_atom_site_label_3
_geom_torsion_atom_site_label_4
_geom_torsion_site_symmetry_1
_geom_torsion
C9 N1 C1 C2 . -176.4(5)
N1 C1 C2 C7 . 125.0(6)
N1 C1 C2 C3 . -58.5(7)
C7 C2 C3 C4 . -1.1(8)
C1 C2 C3 C4 . -177.6(5)
C2 C3 C4 C5 . 0.9(8)
C2 C3 C4 O1 . -177.9(5)
C8 O1 C4 C3 . -171.6(6)
C8 O1 C4 C5 . 9.5(6)
C3 C4 C5 C6 . 0.2(9)
O1 C4 C5 C6 . 179.2(5)
C3 C4 C5 O2 . -177.8(5)
O1 C4 C5 O2 . 1.3(7)
C8 O2 C5 C6 . 170.9(6)
C8 O2 C5 C4 . -11.4(7)
C4 C5 C6 C7 . -1.0(9)
O2 C5 C6 C7 . 176.5(5)
C3 C2 C7 C6 . 0.3(9)
C1 C2 C7 C6 . 176.7(5)
C5 C6 C7 C2 . 0.8(8)
C4 O1 C8 O2 . -16.7(7)
C5 O2 C8 O1 . 17.4(7)
C1 N1 C9 C10 . -6.2(8)
C1 N1 C9 C14 . 176.2(6)
N1 C9 C14 C13 . 178.9(5)
C10 C9 C14 C13 . 1.2(8)
C9 C14 C13 C12 . -0.5(8)
C14 C13 C12 C11 . 0.2(9)
C14 C13 C12 Br1 . 178.0(4)
O2 Br1 C12 C11 1_566 -165.5(5)
O2 Br1 C12 C13 1_566 16.6(10)
C13 C12 C11 C10 . -0.6(9)
Br1 C12 C11 C10 . -178.4(4)
C12 C11 C10 C9 . 1.3(9)
N1 C9 C10 C11 . -179.2(5)
C14 C9 C10 C11 . -1.6(8)

loop_
_cod_related_entry_id
_cod_related_entry_database
_cod_related_entry_code
1 ChemSpider 692842
